data_4345859
loop_
_publ_author_name
'Guo, Liping'
'Wang, Shaowu'
'Wei, Yun'
'Zhou, Shuangliu'
'Zhu, Xiancui'
'Mu, Xiaolong'

_publ_section_title
;
 Reactivity of 1,3-Disubstituted Indoles with Lithium Compounds:
 Substituents and Solvents Effects on Coordination and Reactivity of
 Resulting 1,3-Disubstituted-2-Indolyl Lithium Complexes
;
_journal_name_full 'Inorganic Chemistry'
_journal_paper_doi 10.1021/acs.inorgchem.7b00179
_journal_year 2017
_chemical_formula_sum 'C64 H75 Li N4 O2'
_chemical_formula_weight 939.22
_chemical_name_systematic
; 
 ? 
;
_space_group_IT_number 2
_symmetry_cell_setting triclinic
_symmetry_space_group_name_Hall '-P 1'
_symmetry_space_group_name_H-M 'P -1'
_atom_sites_solution_hydrogens geom
_atom_sites_solution_primary direct
_atom_sites_solution_secondary difmap
_audit_creation_method SHELXL-97
_cell_angle_alpha 93.9940(10)
_cell_angle_beta 90.7020(10)
_cell_angle_gamma 99.6060(10)
_cell_formula_units_Z 2
_cell_length_a 11.4590(11)
_cell_length_b 14.8991(15)
_cell_length_c 16.6536(17)
_cell_measurement_reflns_used 6129
_cell_measurement_temperature 293(2)
_cell_measurement_theta_max 27.75
_cell_measurement_theta_min 1.39
_cell_volume 2795.8(5)
_computing_cell_refinement 'Bruker SMART'
_computing_data_collection 'Bruker SMART'
_computing_data_reduction 'Bruker SAINT'
_computing_molecular_graphics 'Bruker SHELXTL'
_computing_publication_material 'Bruker SHELXTL'
_computing_structure_refinement 'SHELXL-97 (Sheldrick, 1997)'
_computing_structure_solution 'SHELXS-97 (Sheldrick, 1990)'
_diffrn_ambient_temperature 293(2)
_diffrn_measured_fraction_theta_full 0.971
_diffrn_measured_fraction_theta_max 0.971
_diffrn_measurement_device_type 'CCD area detector'
_diffrn_measurement_method 'phi and omega scans'
_diffrn_radiation_monochromator graphite
_diffrn_radiation_source 'fine-focus sealed tube'
_diffrn_radiation_type MoK\a
_diffrn_radiation_wavelength 0.71073
_diffrn_reflns_av_R_equivalents 0.0281
_diffrn_reflns_av_sigmaI/netI 0.0575
_diffrn_reflns_limit_h_max 14
_diffrn_reflns_limit_h_min -14
_diffrn_reflns_limit_k_max 19
_diffrn_reflns_limit_k_min -19
_diffrn_reflns_limit_l_max 20
_diffrn_reflns_limit_l_min -21
_diffrn_reflns_number 24578
_diffrn_reflns_theta_full 27.75
_diffrn_reflns_theta_max 27.75
_diffrn_reflns_theta_min 1.39
_exptl_absorpt_coefficient_mu 0.066
_exptl_absorpt_correction_T_max 0.9914
_exptl_absorpt_correction_T_min 0.9881
_exptl_absorpt_correction_type multi-scan
_exptl_crystal_colour colorless
_exptl_crystal_density_diffrn 1.116
_exptl_crystal_density_method 'not measured'
_exptl_crystal_description block
_exptl_crystal_F_000 1012
_exptl_crystal_size_max 0.18
_exptl_crystal_size_mid 0.15
_exptl_crystal_size_min 0.13
_refine_diff_density_max 0.207
_refine_diff_density_min -0.234
_refine_diff_density_rms 0.034
_refine_ls_extinction_method none
_refine_ls_goodness_of_fit_ref 1.020
_refine_ls_hydrogen_treatment mixed
_refine_ls_matrix_type full
_refine_ls_number_parameters 764
_refine_ls_number_reflns 12796
_refine_ls_number_restraints 688
_refine_ls_restrained_S_all 1.042
_refine_ls_R_factor_all 0.1310
_refine_ls_R_factor_gt 0.0641
_refine_ls_shift/su_max 0.000
_refine_ls_shift/su_mean 0.000
_refine_ls_structure_factor_coef Fsqd
_refine_ls_weighting_details 'calc w=1/[\s^2^(Fo^2^)+(0.0200P)^2^+1.0000P] where P=(Fo^2^+2Fc^2^)/3'
_refine_ls_weighting_scheme calc
_refine_ls_wR_factor_gt 0.1196
_refine_ls_wR_factor_ref 0.1346
_reflns_number_gt 6155
_reflns_number_total 12796
_reflns_threshold_expression >2sigma(I)
_cod_data_source_file ic7b00179_si_003.cif
_cod_data_source_block complex_6
_cod_depositor_comments
;
The following automatic conversions were performed:

'_symmetry_cell_setting' value 'Triclinic' changed to 'triclinic'
according to
/home/data/users/saulius/crontab/automatic-downloads/rss-feeds/ACS/lib/dictionaries/cif_core.dic
dictionary named 'cif_core.dic' version 2.4.2 from 2011-04-26.

Automatic conversion script
Id: cif_fix_values 4973 2017-02-22 13:04:09Z antanas 
;
_cod_original_cell_volume 2795.7(5)
_cod_original_sg_symbol_H-M P-1
_cod_database_code 4345859

loop_
_symmetry_equiv_pos_as_xyz
'x, y, z'
'-x, -y, -z'

loop_
_atom_site_label
_atom_site_type_symbol
_atom_site_fract_x
_atom_site_fract_y
_atom_site_fract_z
_atom_site_U_iso_or_equiv
_atom_site_adp_type
_atom_site_occupancy
_atom_site_symmetry_multiplicity
_atom_site_calc_flag
_atom_site_refinement_flags
_atom_site_disorder_assembly
_atom_site_disorder_group
Li1 Li 0.4832(3) 0.1677(3) 0.2969(2) 0.0652(10) Uani 1 1 d . . .
O1 O 0.53708(17) 0.05319(12) 0.29049(13) 0.0939(6) Uani 1 1 d . . .
N1 N 0.35728(14) 0.39884(11) 0.17032(9) 0.0462(4) Uani 1 1 d . . .
N2 N 0.62375(13) 0.26823(11) 0.28804(10) 0.0492(4) Uani 1 1 d . . .
N3 N 0.42807(14) 0.25291(12) 0.05485(10) 0.0538(4) Uani 1 1 d . . .
N4 N 0.31484(14) 0.17295(12) 0.29154(11) 0.0572(5) Uani 1 1 d . . .
C1 C 0.43239(16) 0.33840(13) 0.18617(11) 0.0423(5) Uani 1 1 d . . .
C2 C 0.52480(16) 0.38403(13) 0.23576(11) 0.0447(5) Uani 1 1 d . . .
C3 C 0.50620(18) 0.47728(14) 0.24936(12) 0.0498(5) Uani 1 1 d . . .
C4 C 0.5689(2) 0.55531(16) 0.29161(14) 0.0664(6) Uani 1 1 d . . .
H4 H 0.6384 0.5529 0.3202 0.080 Uiso 1 1 calc R . .
C5 C 0.5252(3) 0.63555(17) 0.28990(16) 0.0840(8) Uani 1 1 d . . .
H5 H 0.5669 0.6882 0.3168 0.101 Uiso 1 1 calc R . .
C6 C 0.4203(3) 0.64014(18) 0.24898(17) 0.0858(8) Uani 1 1 d . . .
H6 H 0.3929 0.6955 0.2496 0.103 Uiso 1 1 calc R . .
C7 C 0.3563(2) 0.56471(15) 0.20760(14) 0.0666(6) Uani 1 1 d . . .
H7 H 0.2858 0.5676 0.1804 0.080 Uiso 1 1 calc R . .
C8 C 0.40145(19) 0.48361(14) 0.20814(12) 0.0501(5) Uani 1 1 d . . .
C9 C 0.24141(17) 0.37965(14) 0.12931(12) 0.0505(5) Uani 1 1 d . C .
H9A H 0.1856 0.4066 0.1626 0.061 Uiso 1 1 calc R . .
H9B H 0.2151 0.3141 0.1249 0.061 Uiso 1 1 calc R . .
C16 C 0.62200(17) 0.35069(14) 0.27214(11) 0.0496(5) Uani 1 1 d . . .
H16 H 0.6899 0.3930 0.2853 0.060 Uiso 1 1 calc R . .
C17 C 0.72947(17) 0.24864(14) 0.32603(13) 0.0540(5) Uani 1 1 d . . .
C18 C 0.7363(2) 0.25246(17) 0.41001(15) 0.0690(7) Uani 1 1 d . A .
C19 C 0.8361(2) 0.2280(2) 0.44535(17) 0.0917(9) Uani 1 1 d . . .
H19 H 0.8427 0.2300 0.5012 0.110 Uiso 1 1 calc R . .
C20 C 0.9244(2) 0.2011(2) 0.4002(2) 0.0983(10) Uani 1 1 d . . .
H20 H 0.9903 0.1852 0.4251 0.118 Uiso 1 1 calc R . .
C21 C 0.9153(2) 0.1977(2) 0.31794(19) 0.0870(8) Uani 1 1 d . . .
H21 H 0.9761 0.1797 0.2876 0.104 Uiso 1 1 calc R . .
C22 C 0.81770(18) 0.22041(16) 0.27852(15) 0.0642(6) Uani 1 1 d . . .
C23 C 0.6401(3) 0.2822(2) 0.46226(16) 0.0859(9) Uani 1 1 d D . .
H23A H 0.5899 0.3139 0.4300 0.103 Uiso 0.60(2) 1 calc PR A 1
H23B H 0.565(6) 0.280(4) 0.426(4) 0.103 Uiso 0.40(2) 1 d P A 2
C26 C 0.8104(2) 0.2157(2) 0.18762(16) 0.0842(8) Uani 1 1 d . . .
H26 H 0.7269 0.2121 0.1721 0.101 Uiso 1 1 calc R . .
C27 C 0.8772(4) 0.3010(3) 0.1557(2) 0.1664(18) Uani 1 1 d . . .
H27A H 0.8464 0.3531 0.1783 0.250 Uiso 1 1 calc R . .
H27B H 0.8681 0.2973 0.0981 0.250 Uiso 1 1 calc R . .
H27C H 0.9596 0.3070 0.1703 0.250 Uiso 1 1 calc R . .
C28 C 0.8514(3) 0.1312(3) 0.1487(2) 0.1589(17) Uani 1 1 d . . .
H28A H 0.9350 0.1353 0.1585 0.238 Uiso 1 1 calc R . .
H28B H 0.8353 0.1272 0.0917 0.238 Uiso 1 1 calc R . .
H28C H 0.8099 0.0778 0.1713 0.238 Uiso 1 1 calc R . .
C29 C 0.42071(16) 0.24435(13) 0.14189(11) 0.0456(5) Uani 1 1 d . . .
H29 H 0.4849 0.2139 0.1598 0.055 Uiso 1 1 calc R . .
C30 C 0.30235(16) 0.18117(13) 0.14913(12) 0.0475(5) Uani 1 1 d . . .
C31 C 0.24983(18) 0.16194(13) 0.06887(13) 0.0524(5) Uani 1 1 d . . .
C32 C 0.1415(2) 0.11349(16) 0.03940(17) 0.0707(7) Uani 1 1 d . . .
H32 H 0.0875 0.0840 0.0742 0.085 Uiso 1 1 calc R . .
C33 C 0.1148(2) 0.1098(2) -0.04246(19) 0.0889(9) Uani 1 1 d . . .
H33 H 0.0426 0.0772 -0.0622 0.107 Uiso 1 1 calc R . .
C34 C 0.1928(3) 0.1531(2) -0.09462(18) 0.0909(9) Uani 1 1 d . . .
H34 H 0.1727 0.1494 -0.1492 0.109 Uiso 1 1 calc R . .
C35 C 0.3010(2) 0.20219(17) -0.06740(15) 0.0728(7) Uani 1 1 d . . .
H35 H 0.3538 0.2319 -0.1028 0.087 Uiso 1 1 calc R . .
C36 C 0.32803(18) 0.20581(14) 0.01397(13) 0.0535(5) Uani 1 1 d . . .
C37 C 0.53604(18) 0.29147(14) 0.01739(13) 0.0579(6) Uani 1 1 d . . .
H37A H 0.5830 0.3343 0.0566 0.070 Uiso 1 1 calc R . .
H37B H 0.5155 0.3259 -0.0265 0.070 Uiso 1 1 calc R . .
C38 C 0.61249(18) 0.22454(15) -0.01532(13) 0.0557(5) Uani 1 1 d . . .
C39 C 0.5905(2) 0.13319(16) -0.00275(16) 0.0750(7) Uani 1 1 d . . .
H39 H 0.5255 0.1102 0.0270 0.090 Uiso 1 1 calc R . .
C40 C 0.6638(3) 0.0748(2) -0.0338(2) 0.0960(9) Uani 1 1 d . . .
H40 H 0.6480 0.0131 -0.0246 0.115 Uiso 1 1 calc R . .
C41 C 0.7580(3) 0.1073(3) -0.0775(2) 0.1030(10) Uani 1 1 d . . .
H41 H 0.8061 0.0677 -0.0991 0.124 Uiso 1 1 calc R . .
C42 C 0.7831(3) 0.1977(3) -0.0899(2) 0.1116(11) Uani 1 1 d . . .
H42 H 0.8488 0.2200 -0.1192 0.134 Uiso 1 1 calc R . .
C43 C 0.7098(2) 0.2570(2) -0.05845(16) 0.0857(8) Uani 1 1 d . . .
H43 H 0.7272 0.3188 -0.0668 0.103 Uiso 1 1 calc R . .
C44 C 0.25663(18) 0.15595(14) 0.22067(14) 0.0542(5) Uani 1 1 d . . .
H44 H 0.1793 0.1246 0.2203 0.065 Uiso 1 1 calc R . .
C45 C 0.25610(18) 0.15011(18) 0.36306(15) 0.0650(7) Uani 1 1 d . . .
C46 C 0.26412(19) 0.2206(2) 0.42463(15) 0.0752(8) Uani 1 1 d . . .
C47 C 0.2204(2) 0.2007(3) 0.50072(17) 0.1036(11) Uani 1 1 d . . .
H47 H 0.2269 0.2465 0.5422 0.124 Uiso 1 1 calc R . .
C48 C 0.1675(3) 0.1126(3) 0.5139(2) 0.1177(15) Uani 1 1 d . . .
H48 H 0.1400 0.0993 0.5648 0.141 Uiso 1 1 calc R . .
C49 C 0.1551(3) 0.0453(3) 0.4534(2) 0.1107(12) Uani 1 1 d . . .
H49 H 0.1151 -0.0123 0.4633 0.133 Uiso 1 1 calc R . .
C50 C 0.2001(2) 0.0596(2) 0.37710(17) 0.0804(8) Uani 1 1 d . . .
C51 C 0.3136(2) 0.3184(2) 0.40742(16) 0.0831(8) Uani 1 1 d . . .
H51 H 0.3819 0.3161 0.3729 0.100 Uiso 1 1 calc R . .
C52 C 0.3566(3) 0.3831(3) 0.48062(19) 0.1267(12) Uani 1 1 d . . .
H52A H 0.2899 0.3949 0.5116 0.190 Uiso 1 1 calc R . .
H52B H 0.3983 0.4395 0.4631 0.190 Uiso 1 1 calc R . .
H52C H 0.4087 0.3558 0.5133 0.190 Uiso 1 1 calc R . .
C53 C 0.2227(3) 0.3584(2) 0.35944(17) 0.0984(9) Uani 1 1 d . . .
H53A H 0.1991 0.3197 0.3115 0.148 Uiso 1 1 calc R . .
H53B H 0.2572 0.4182 0.3450 0.148 Uiso 1 1 calc R . .
H53C H 0.1547 0.3626 0.3917 0.148 Uiso 1 1 calc R . .
C54 C 0.1871(2) -0.0193(2) 0.3136(2) 0.0922(9) Uani 1 1 d . . .
H54 H 0.2348 0.0015 0.2679 0.111 Uiso 1 1 calc R . .
C55 C 0.2360(3) -0.1016(2) 0.3441(3) 0.1570(17) Uani 1 1 d . . .
H55A H 0.3093 -0.0805 0.3733 0.235 Uiso 1 1 calc R . .
H55B H 0.2493 -0.1422 0.2990 0.235 Uiso 1 1 calc R . .
H55C H 0.1798 -0.1335 0.3789 0.235 Uiso 1 1 calc R . .
C56 C 0.0593(3) -0.0485(2) 0.2825(2) 0.1236(12) Uani 1 1 d . . .
H56A H 0.0099 -0.0689 0.3260 0.185 Uiso 1 1 calc R . .
H56B H 0.0558 -0.0973 0.2413 0.185 Uiso 1 1 calc R . .
H56C H 0.0318 0.0024 0.2606 0.185 Uiso 1 1 calc R . .
C57 C 0.6105(3) 0.0093(2) 0.3393(2) 0.1293(13) Uani 1 1 d . . .
H57A H 0.5747 -0.0015 0.3910 0.155 Uiso 1 1 calc R . .
H57B H 0.6876 0.0472 0.3485 0.155 Uiso 1 1 calc R . .
C58 C 0.6226(5) -0.0771(3) 0.2961(3) 0.182(2) Uani 1 1 d . . .
H58A H 0.7024 -0.0751 0.2767 0.219 Uiso 1 1 calc R . .
H58B H 0.6053 -0.1269 0.3310 0.219 Uiso 1 1 calc R . .
C59 C 0.5381(5) -0.0892(3) 0.2294(4) 0.191(2) Uani 1 1 d . . .
H59A H 0.4672 -0.1307 0.2418 0.229 Uiso 1 1 calc R . .
H59B H 0.5720 -0.1139 0.1813 0.229 Uiso 1 1 calc R . .
C60 C 0.5103(3) 0.0008(3) 0.2171(2) 0.1221(12) Uani 1 1 d . . .
H60A H 0.5574 0.0283 0.1744 0.147 Uiso 1 1 calc R . .
H60B H 0.4272 -0.0036 0.2026 0.147 Uiso 1 1 calc R . .
O2 O 0.1299(7) 0.4391(6) 0.6511(5) 0.231(3) Uani 0.696(4) 1 d PDU B 1
C61 C 0.0272(8) 0.4956(5) 0.6585(7) 0.202(3) Uani 0.696(4) 1 d PDU B 1
H61A H 0.0564 0.5574 0.6806 0.242 Uiso 0.696(4) 1 calc PR B 1
H61B H -0.0101 0.4982 0.6063 0.242 Uiso 0.696(4) 1 calc PR B 1
C62 C -0.0464(6) 0.4530(6) 0.7064(6) 0.195(3) Uani 0.696(4) 1 d PDU B 1
H62A H -0.1264 0.4569 0.6888 0.234 Uiso 0.696(4) 1 calc PR B 1
H62B H -0.0336 0.4832 0.7600 0.234 Uiso 0.696(4) 1 calc PR B 1
C63 C -0.0373(6) 0.3684(6) 0.7097(6) 0.192(3) Uani 0.696(4) 1 d PDU B 1
H63A H -0.0484 0.3519 0.7647 0.230 Uiso 0.696(4) 1 calc PR B 1
H63B H -0.0999 0.3313 0.6765 0.230 Uiso 0.696(4) 1 calc PR B 1
C64 C 0.0622(9) 0.3503(6) 0.6861(8) 0.228(3) Uani 0.696(4) 1 d PDU B 1
H64A H 0.0506 0.3001 0.6450 0.273 Uiso 0.696(4) 1 calc PR B 1
H64B H 0.1071 0.3335 0.7308 0.273 Uiso 0.696(4) 1 calc PR B 1
O2B O 0.1246(14) 0.4734(8) 0.6965(9) 0.195(4) Uani 0.304(4) 1 d PDU B 2
C61B C 0.0672(17) 0.4991(11) 0.6173(11) 0.194(4) Uani 0.304(4) 1 d PDU B 2
H61C H 0.0344 0.5548 0.6267 0.233 Uiso 0.304(4) 1 calc PR B 2
H61D H 0.1251 0.5075 0.5753 0.233 Uiso 0.304(4) 1 calc PR B 2
C62B C -0.0151(13) 0.4308(12) 0.5977(10) 0.207(4) Uani 0.304(4) 1 d PDU B 2
H62C H -0.0900 0.4447 0.6169 0.249 Uiso 0.304(4) 1 calc PR B 2
H62D H -0.0214 0.4215 0.5394 0.249 Uiso 0.304(4) 1 calc PR B 2
C63B C 0.0045(15) 0.3568(9) 0.6268(12) 0.202(4) Uani 0.304(4) 1 d PDU B 2
H63C H 0.0045 0.3101 0.5832 0.243 Uiso 0.304(4) 1 calc PR B 2
H63D H -0.0589 0.3357 0.6625 0.243 Uiso 0.304(4) 1 calc PR B 2
C64B C 0.1049(17) 0.3689(10) 0.6661(14) 0.198(4) Uani 0.304(4) 1 d PDU B 2
H64C H 0.1680 0.3556 0.6313 0.238 Uiso 0.304(4) 1 calc PR B 2
H64D H 0.1008 0.3305 0.7111 0.238 Uiso 0.304(4) 1 calc PR B 2
C10 C 0.23704(18) 0.41365(14) 0.04709(13) 0.0581(6) Uani 1 1 d D . .
C11 C 0.3328(8) 0.4546(4) 0.0069(7) 0.0496(16) Uani 0.566(8) 1 d PDU C 1
H11 H 0.4049 0.4725 0.0345 0.060 Uiso 0.566(8) 1 calc PR C 1
C12 C 0.3252(13) 0.4701(6) -0.0739(8) 0.075(2) Uani 0.566(8) 1 d PDU C 1
H12 H 0.3918 0.4977 -0.0998 0.090 Uiso 0.566(8) 1 calc PR C 1
C13 C 0.2210(8) 0.4454(5) -0.1155(5) 0.0900(19) Uani 0.566(8) 1 d PDU C 1
H13 H 0.2160 0.4565 -0.1696 0.108 Uiso 0.566(8) 1 calc PR C 1
C14 C 0.1229(6) 0.4040(6) -0.0777(4) 0.105(2) Uani 0.566(8) 1 d PDU C 1
H14 H 0.0511 0.3883 -0.1059 0.127 Uiso 0.566(8) 1 calc PR C 1
C15 C 0.1303(6) 0.3853(5) 0.0030(4) 0.095(2) Uani 0.566(8) 1 d PDU C 1
H15 H 0.0647 0.3542 0.0276 0.114 Uiso 0.566(8) 1 calc PR C 1
C11B C 0.3330(11) 0.4317(6) -0.0005(8) 0.054(2) Uani 0.434(8) 1 d PDU C 2
H11A H 0.4057 0.4189 0.0164 0.065 Uiso 0.434(8) 1 calc PR C 2
C12B C 0.3233(17) 0.4688(8) -0.0732(12) 0.080(3) Uani 0.434(8) 1 d PDU C 2
H12A H 0.3901 0.4811 -0.1043 0.096 Uiso 0.434(8) 1 calc PR C 2
C13B C 0.2186(10) 0.4880(6) -0.1008(7) 0.094(2) Uani 0.434(8) 1 d PDU C 2
H13A H 0.2135 0.5124 -0.1504 0.112 Uiso 0.434(8) 1 calc PR C 2
C14B C 0.1208(7) 0.4708(7) -0.0540(5) 0.101(2) Uani 0.434(8) 1 d PDU C 2
H14A H 0.0479 0.4821 -0.0721 0.121 Uiso 0.434(8) 1 calc PR C 2
C15B C 0.1317(8) 0.4366(6) 0.0203(5) 0.089(2) Uani 0.434(8) 1 d PDU C 2
H15A H 0.0663 0.4289 0.0533 0.107 Uiso 0.434(8) 1 calc PR C 2
C24 C 0.5654(9) 0.1960(6) 0.4915(8) 0.114(3) Uani 0.60(2) 1 d PDU A 1
H24A H 0.5312 0.1570 0.4459 0.171 Uiso 0.60(2) 1 calc PR A 1
H24B H 0.5035 0.2127 0.5247 0.171 Uiso 0.60(2) 1 calc PR A 1
H24C H 0.6148 0.1642 0.5221 0.171 Uiso 0.60(2) 1 calc PR A 1
C25 C 0.6922(10) 0.3456(12) 0.5355(7) 0.137(4) Uani 0.60(2) 1 d PDU A 1
H25A H 0.7279 0.3111 0.5726 0.206 Uiso 0.60(2) 1 calc PR A 1
H25B H 0.6301 0.3716 0.5616 0.206 Uiso 0.60(2) 1 calc PR A 1
H25C H 0.7509 0.3935 0.5180 0.206 Uiso 0.60(2) 1 calc PR A 1
C24B C 0.590(2) 0.2197(12) 0.5263(11) 0.118(5) Uani 0.40(2) 1 d PDU A 2
H24D H 0.5767 0.1575 0.5042 0.176 Uiso 0.40(2) 1 calc PR A 2
H24E H 0.5158 0.2357 0.5440 0.176 Uiso 0.40(2) 1 calc PR A 2
H24F H 0.6445 0.2265 0.5713 0.176 Uiso 0.40(2) 1 calc PR A 2
C25B C 0.6778(15) 0.3804(8) 0.4990(15) 0.126(5) Uani 0.40(2) 1 d PDU A 2
H25D H 0.6797 0.4221 0.4573 0.190 Uiso 0.40(2) 1 calc PR A 2
H25E H 0.7551 0.3866 0.5238 0.190 Uiso 0.40(2) 1 calc PR A 2
H25F H 0.6221 0.3940 0.5387 0.190 Uiso 0.40(2) 1 calc PR A 2

loop_
_atom_site_aniso_label
_atom_site_aniso_U_11
_atom_site_aniso_U_22
_atom_site_aniso_U_33
_atom_site_aniso_U_23
_atom_site_aniso_U_13
_atom_site_aniso_U_12
Li1 0.051(2) 0.068(2) 0.079(3) 0.017(2) 0.0018(19) 0.0099(18)
O1 0.0963(14) 0.0665(11) 0.1218(17) 0.0015(11) -0.0244(12) 0.0260(10)
N1 0.0470(9) 0.0481(10) 0.0459(10) 0.0082(8) 0.0040(8) 0.0130(8)
N2 0.0414(9) 0.0561(11) 0.0519(11) 0.0107(8) 0.0009(8) 0.0111(8)
N3 0.0497(10) 0.0632(11) 0.0458(10) 0.0020(8) 0.0070(8) 0.0020(8)
N4 0.0463(10) 0.0712(12) 0.0575(12) 0.0241(9) 0.0106(9) 0.0110(9)
C1 0.0413(11) 0.0471(11) 0.0411(11) 0.0113(9) 0.0076(9) 0.0113(9)
C2 0.0431(11) 0.0510(12) 0.0409(11) 0.0094(9) 0.0031(9) 0.0073(9)
C3 0.0586(13) 0.0491(12) 0.0412(12) 0.0048(9) 0.0050(10) 0.0068(10)
C4 0.0797(16) 0.0592(15) 0.0575(15) -0.0018(12) -0.0038(12) 0.0066(13)
C5 0.114(2) 0.0547(16) 0.0787(19) -0.0112(13) -0.0047(17) 0.0091(15)
C6 0.118(2) 0.0549(16) 0.089(2) -0.0039(14) -0.0003(18) 0.0308(16)
C7 0.0830(17) 0.0554(14) 0.0660(16) 0.0035(12) 0.0001(13) 0.0255(13)
C8 0.0613(13) 0.0471(12) 0.0442(12) 0.0060(10) 0.0077(10) 0.0140(10)
C9 0.0441(11) 0.0562(13) 0.0552(13) 0.0123(10) 0.0065(10) 0.0164(10)
C16 0.0434(11) 0.0585(13) 0.0452(12) 0.0061(10) 0.0002(9) 0.0026(10)
C17 0.0411(11) 0.0630(14) 0.0589(14) 0.0130(11) -0.0043(10) 0.0081(10)
C18 0.0565(14) 0.0893(18) 0.0643(16) 0.0155(13) -0.0055(12) 0.0176(13)
C19 0.0762(19) 0.134(3) 0.0718(19) 0.0250(17) -0.0145(15) 0.0303(18)
C20 0.0621(17) 0.136(3) 0.105(3) 0.023(2) -0.0190(17) 0.0357(18)
C21 0.0505(15) 0.121(2) 0.095(2) 0.0070(18) -0.0019(14) 0.0295(15)
C22 0.0405(12) 0.0815(17) 0.0721(17) 0.0085(13) -0.0011(11) 0.0134(11)
C23 0.0794(19) 0.128(3) 0.0577(18) 0.0147(17) 0.0016(15) 0.0366(19)
C26 0.0530(15) 0.134(3) 0.0695(18) 0.0011(17) 0.0054(13) 0.0299(16)
C27 0.173(4) 0.213(5) 0.099(3) 0.054(3) 0.021(3) -0.030(3)
C28 0.156(4) 0.222(5) 0.114(3) -0.048(3) -0.004(3) 0.101(3)
C29 0.0429(11) 0.0485(12) 0.0474(12) 0.0095(9) 0.0026(9) 0.0109(9)
C30 0.0431(11) 0.0439(11) 0.0563(13) 0.0098(10) 0.0043(10) 0.0071(9)
C31 0.0465(12) 0.0470(12) 0.0643(15) 0.0011(10) 0.0008(11) 0.0106(10)
C32 0.0545(14) 0.0663(16) 0.088(2) -0.0031(14) -0.0008(13) 0.0051(12)
C33 0.0686(18) 0.093(2) 0.098(2) -0.0211(18) -0.0253(17) 0.0075(15)
C34 0.089(2) 0.110(2) 0.0705(19) -0.0149(17) -0.0227(17) 0.0184(18)
C35 0.0787(17) 0.0829(18) 0.0559(16) -0.0029(13) -0.0012(13) 0.0144(14)
C36 0.0515(13) 0.0537(13) 0.0555(14) 0.0001(10) 0.0010(11) 0.0113(10)
C37 0.0608(13) 0.0555(13) 0.0560(14) 0.0056(11) 0.0153(11) 0.0037(11)
C38 0.0542(13) 0.0636(14) 0.0500(13) 0.0055(11) 0.0069(10) 0.0111(11)
C39 0.0689(16) 0.0607(16) 0.095(2) 0.0007(14) 0.0103(14) 0.0106(13)
C40 0.086(2) 0.0736(19) 0.130(3) -0.0132(18) -0.006(2) 0.0274(17)
C41 0.093(2) 0.117(3) 0.109(3) -0.010(2) 0.009(2) 0.053(2)
C42 0.087(2) 0.143(3) 0.119(3) 0.034(2) 0.0485(19) 0.045(2)
C43 0.0754(18) 0.096(2) 0.093(2) 0.0309(16) 0.0316(16) 0.0243(16)
C44 0.0418(11) 0.0532(13) 0.0707(16) 0.0213(11) 0.0071(11) 0.0096(9)
C45 0.0403(12) 0.1005(19) 0.0613(16) 0.0340(14) 0.0081(11) 0.0201(12)
C46 0.0440(13) 0.129(2) 0.0561(16) 0.0297(16) 0.0050(11) 0.0165(14)
C47 0.0593(17) 0.192(4) 0.0625(18) 0.028(2) 0.0025(14) 0.021(2)
C48 0.070(2) 0.222(5) 0.067(2) 0.073(3) 0.0125(17) 0.016(2)
C49 0.0731(19) 0.165(4) 0.101(3) 0.082(3) 0.0115(19) 0.009(2)
C50 0.0491(14) 0.116(2) 0.0836(19) 0.0589(18) 0.0123(13) 0.0132(14)
C51 0.0612(16) 0.119(2) 0.0681(18) -0.0075(17) 0.0107(13) 0.0184(16)
C52 0.118(3) 0.162(3) 0.095(2) -0.036(2) -0.002(2) 0.031(2)
C53 0.097(2) 0.112(2) 0.091(2) 0.0238(18) 0.0167(17) 0.0241(18)
C54 0.083(2) 0.082(2) 0.118(3) 0.0499(19) 0.0230(18) 0.0152(16)
C55 0.157(3) 0.120(3) 0.217(4) 0.103(3) 0.035(3) 0.049(3)
C56 0.085(2) 0.125(3) 0.154(3) 0.030(2) 0.018(2) -0.011(2)
C57 0.138(3) 0.087(2) 0.169(4) 0.022(2) -0.042(3) 0.034(2)
C58 0.232(6) 0.119(4) 0.218(6) 0.002(4) -0.035(4) 0.100(4)
C59 0.235(6) 0.117(4) 0.222(6) -0.049(4) 0.009(5) 0.061(4)
C60 0.136(3) 0.113(3) 0.118(3) -0.011(2) -0.002(2) 0.030(2)
O2 0.166(4) 0.247(6) 0.281(6) 0.015(5) 0.058(4) 0.034(4)
C61 0.157(6) 0.186(6) 0.271(7) 0.023(6) -0.025(6) 0.051(5)
C62 0.127(4) 0.190(6) 0.267(7) 0.001(6) 0.059(4) 0.027(5)
C63 0.129(5) 0.186(6) 0.260(7) 0.013(6) 0.021(5) 0.027(5)
C64 0.198(7) 0.197(6) 0.287(7) 0.012(6) -0.008(6) 0.033(6)
O2B 0.152(6) 0.174(6) 0.255(8) 0.003(6) -0.041(6) 0.025(6)
C61B 0.137(7) 0.193(7) 0.259(8) 0.030(7) -0.008(7) 0.042(7)
C62B 0.171(7) 0.190(7) 0.252(8) 0.003(7) -0.016(7) 0.010(7)
C63B 0.156(7) 0.187(7) 0.264(8) -0.006(7) -0.022(7) 0.041(7)
C64B 0.154(7) 0.168(7) 0.270(8) 0.012(7) 0.020(7) 0.016(7)
C10 0.0485(12) 0.0731(15) 0.0559(14) 0.0179(12) -0.0004(11) 0.0147(11)
C11 0.063(3) 0.032(3) 0.052(3) 0.004(3) 0.007(2) 0.004(2)
C12 0.091(4) 0.076(4) 0.058(4) 0.022(4) 0.011(4) 0.006(4)
C13 0.109(4) 0.098(5) 0.061(3) 0.027(4) -0.009(3) 0.005(4)
C14 0.088(3) 0.146(5) 0.079(4) 0.028(4) -0.022(3) 0.001(4)
C15 0.074(3) 0.132(5) 0.075(4) 0.037(4) -0.005(3) -0.002(4)
C11B 0.067(4) 0.041(4) 0.060(5) 0.011(4) 0.001(3) 0.021(3)
C12B 0.091(6) 0.084(6) 0.066(6) 0.023(6) 0.006(5) 0.004(6)
C13B 0.114(5) 0.098(5) 0.070(5) 0.038(4) -0.007(4) 0.009(5)
C14B 0.085(4) 0.127(5) 0.095(5) 0.044(4) -0.022(4) 0.019(4)
C15B 0.068(4) 0.113(5) 0.091(5) 0.050(4) -0.004(3) 0.012(4)
C24 0.086(4) 0.193(8) 0.076(6) 0.038(5) 0.019(4) 0.045(5)
C25 0.131(6) 0.193(9) 0.088(6) -0.021(6) 0.010(5) 0.041(7)
C24B 0.159(12) 0.129(9) 0.073(9) 0.026(7) 0.038(9) 0.038(7)
C25B 0.138(9) 0.110(8) 0.134(12) -0.019(7) 0.013(10) 0.040(7)

loop_
_atom_type_symbol
_atom_type_description
_atom_type_scat_dispersion_real
_atom_type_scat_dispersion_imag
_atom_type_scat_source
C C 0.0033 0.0016 'International Tables Vol C Tables 4.2.6.8 and 6.1.1.4'
H H 0.0000 0.0000 'International Tables Vol C Tables 4.2.6.8 and 6.1.1.4'
Li Li -0.0003 0.0001 'International Tables Vol C Tables 4.2.6.8 and 6.1.1.4'
N N 0.0061 0.0033 'International Tables Vol C Tables 4.2.6.8 and 6.1.1.4'
O O 0.0106 0.0060 'International Tables Vol C Tables 4.2.6.8 and 6.1.1.4'

loop_
_geom_angle_atom_site_label_1
_geom_angle_atom_site_label_2
_geom_angle_atom_site_label_3
_geom_angle
O1 Li1 N4 120.6(2)
O1 Li1 N2 108.84(19)
N4 Li1 N2 129.6(2)
C60 O1 C57 109.2(3)
C60 O1 Li1 114.8(2)
C57 O1 Li1 135.6(2)
C1 N1 C8 109.32(16)
C1 N1 C9 128.28(16)
C8 N1 C9 122.01(17)
C16 N2 C17 117.65(17)
C16 N2 Li1 127.33(17)
C17 N2 Li1 112.53(16)
C36 N3 C37 124.93(17)
C36 N3 C29 111.70(15)
C37 N3 C29 122.41(17)
C44 N4 C45 120.08(18)
C44 N4 Li1 119.39(19)
C45 N4 Li1 113.29(18)
N1 C1 C2 108.43(17)
N1 C1 C29 122.22(17)
C2 C1 C29 128.48(17)
C1 C2 C16 130.10(19)
C1 C2 C3 107.22(17)
C16 C2 C3 122.64(18)
C8 C3 C4 119.0(2)
C8 C3 C2 106.73(18)
C4 C3 C2 134.3(2)
C5 C4 C3 118.4(2)
C5 C4 H4 120.8
C3 C4 H4 120.8
C4 C5 C6 121.7(2)
C4 C5 H5 119.2
C6 C5 H5 119.2
C7 C6 C5 121.4(2)
C7 C6 H6 119.3
C5 C6 H6 119.3
C6 C7 C8 117.0(2)
C6 C7 H7 121.5
C8 C7 H7 121.5
N1 C8 C7 129.2(2)
N1 C8 C3 108.28(18)
C7 C8 C3 122.5(2)
N1 C9 C10 115.49(16)
N1 C9 H9A 108.4
C10 C9 H9A 108.4
N1 C9 H9B 108.4
C10 C9 H9B 108.4
H9A C9 H9B 107.5
N2 C16 C2 126.03(18)
N2 C16 H16 117.0
C2 C16 H16 117.0
C22 C17 C18 121.9(2)
C22 C17 N2 119.47(19)
C18 C17 N2 118.50(19)
C19 C18 C17 117.6(2)
C19 C18 C23 120.2(2)
C17 C18 C23 122.3(2)
C20 C19 C18 121.7(3)
C20 C19 H19 119.1
C18 C19 H19 119.1
C19 C20 C21 119.5(3)
C19 C20 H20 120.2
C21 C20 H20 120.2
C20 C21 C22 121.9(3)
C20 C21 H21 119.1
C22 C21 H21 119.1
C21 C22 C17 117.4(2)
C21 C22 C26 120.5(2)
C17 C22 C26 122.1(2)
C18 C23 C24B 117.6(8)
C18 C23 C24 107.6(5)
C24B C23 C24 26.0(7)
C18 C23 C25B 111.1(7)
C24B C23 C25B 110.6(6)
C24 C23 C25B 134.2(7)
C18 C23 C25 111.8(5)
C24B C23 C25 83.3(7)
C24 C23 C25 109.3(4)
C25B C23 C25 32.4(5)
C18 C23 H23A 109.4
C24B C23 H23A 122.0
C24 C23 H23A 109.4
C25B C23 H23A 79.9
C25 C23 H23A 109.4
C18 C23 H23B 108(4)
C24B C23 H23B 101(4)
C24 C23 H23B 82(4)
C25B C23 H23B 108(4)
C25 C23 H23B 132(4)
H23A C23 H23B 30.3
C27 C26 C22 111.2(3)
C27 C26 C28 110.8(3)
C22 C26 C28 112.8(3)
C27 C26 H26 107.2
C22 C26 H26 107.2
C28 C26 H26 107.2
C26 C27 H27A 109.5
C26 C27 H27B 109.5
H27A C27 H27B 109.5
C26 C27 H27C 109.5
H27A C27 H27C 109.5
H27B C27 H27C 109.5
C26 C28 H28A 109.5
C26 C28 H28B 109.5
H28A C28 H28B 109.5
C26 C28 H28C 109.5
H28A C28 H28C 109.5
H28B C28 H28C 109.5
N3 C29 C1 110.05(15)
N3 C29 C30 102.57(15)
C1 C29 C30 116.16(16)
N3 C29 H29 109.3
C1 C29 H29 109.3
C30 C29 H29 109.3
C44 C30 C31 129.14(18)
C44 C30 C29 123.39(19)
C31 C30 C29 107.31(16)
C32 C31 C36 118.2(2)
C32 C31 C30 133.0(2)
C36 C31 C30 108.75(17)
C33 C32 C31 119.3(2)
C33 C32 H32 120.3
C31 C32 H32 120.3
C34 C33 C32 121.2(2)
C34 C33 H33 119.4
C32 C33 H33 119.4
C33 C34 C35 121.0(3)
C33 C34 H34 119.5
C35 C34 H34 119.5
C36 C35 C34 117.9(2)
C36 C35 H35 121.0
C34 C35 H35 121.0
C35 C36 N3 128.1(2)
C35 C36 C31 122.3(2)
N3 C36 C31 109.61(18)
N3 C37 C38 116.29(17)
N3 C37 H37A 108.2
C38 C37 H37A 108.2
N3 C37 H37B 108.2
C38 C37 H37B 108.2
H37A C37 H37B 107.4
C43 C38 C39 118.4(2)
C43 C38 C37 118.3(2)
C39 C38 C37 123.2(2)
C38 C39 C40 120.9(3)
C38 C39 H39 119.5
C40 C39 H39 119.5
C41 C40 C39 120.1(3)
C41 C40 H40 120.0
C39 C40 H40 120.0
C40 C41 C42 120.3(3)
C40 C41 H41 119.8
C42 C41 H41 119.8
C41 C42 C43 119.8(3)
C41 C42 H42 120.1
C43 C42 H42 120.1
C38 C43 C42 120.4(3)
C38 C43 H43 119.8
C42 C43 H43 119.8
N4 C44 C30 124.68(19)
N4 C44 H44 117.7
C30 C44 H44 117.7
C46 C45 N4 116.0(2)
C46 C45 C50 120.3(2)
N4 C45 C50 123.4(3)
C47 C46 C45 119.4(3)
C47 C46 C51 120.3(3)
C45 C46 C51 120.2(2)
C48 C47 C46 119.8(3)
C48 C47 H47 120.1
C46 C47 H47 120.1
C49 C48 C47 120.8(3)
C49 C48 H48 119.6
C47 C48 H48 119.6
C48 C49 C50 122.4(3)
C48 C49 H49 118.8
C50 C49 H49 118.8
C49 C50 C45 117.2(3)
C49 C50 C54 119.5(3)
C45 C50 C54 123.3(2)
C46 C51 C52 115.9(3)
C46 C51 C53 110.1(2)
C52 C51 C53 109.3(3)
C46 C51 H51 107.0
C52 C51 H51 107.0
C53 C51 H51 107.0
C51 C52 H52A 109.5
C51 C52 H52B 109.5
H52A C52 H52B 109.5
C51 C52 H52C 109.5
H52A C52 H52C 109.5
H52B C52 H52C 109.5
C51 C53 H53A 109.5
C51 C53 H53B 109.5
H53A C53 H53B 109.5
C51 C53 H53C 109.5
H53A C53 H53C 109.5
H53B C53 H53C 109.5
C50 C54 C56 112.5(3)
C50 C54 C55 111.7(3)
C56 C54 C55 110.4(3)
C50 C54 H54 107.3
C56 C54 H54 107.3
C55 C54 H54 107.3
C54 C55 H55A 109.5
C54 C55 H55B 109.5
H55A C55 H55B 109.5
C54 C55 H55C 109.5
H55A C55 H55C 109.5
H55B C55 H55C 109.5
C54 C56 H56A 109.5
C54 C56 H56B 109.5
H56A C56 H56B 109.5
C54 C56 H56C 109.5
H56A C56 H56C 109.5
H56B C56 H56C 109.5
O1 C57 C58 107.2(3)
O1 C57 H57A 110.3
C58 C57 H57A 110.3
O1 C57 H57B 110.3
C58 C57 H57B 110.3
H57A C57 H57B 108.5
C59 C58 C57 105.9(4)
C59 C58 H58A 110.6
C57 C58 H58A 110.6
C59 C58 H58B 110.6
C57 C58 H58B 110.6
H58A C58 H58B 108.7
C58 C59 C60 106.5(4)
C58 C59 H59A 110.4
C60 C59 H59A 110.4
C58 C59 H59B 110.4
C60 C59 H59B 110.4
H59A C59 H59B 108.6
O1 C60 C59 106.3(3)
O1 C60 H60A 110.5
C59 C60 H60A 110.5
O1 C60 H60B 110.5
C59 C60 H60B 110.5
H60A C60 H60B 108.7
C61 O2 C64 96.9(6)
C62 C61 O2 105.1(5)
C62 C61 H61A 110.7
O2 C61 H61A 110.7
C62 C61 H61B 110.7
O2 C61 H61B 110.7
H61A C61 H61B 108.8
C61 C62 C63 113.5(5)
C61 C62 H62A 108.9
C63 C62 H62A 108.9
C61 C62 H62B 108.9
C63 C62 H62B 108.9
H62A C62 H62B 107.7
C64 C63 C62 113.3(5)
C64 C63 H63A 108.9
C62 C63 H63A 108.9
C64 C63 H63B 108.9
C62 C63 H63B 108.9
H63A C63 H63B 107.7
C63 C64 O2 106.7(6)
C63 C64 H64A 110.4
O2 C64 H64A 110.4
C63 C64 H64B 110.4
O2 C64 H64B 110.4
H64A C64 H64B 108.6
C61B O2B C64B 91.7(10)
C62B C61B O2B 104.6(8)
C62B C61B H61C 110.8
O2B C61B H61C 110.8
C62B C61B H61D 110.8
O2B C61B H61D 110.8
H61C C61B H61D 108.9
C63B C62B C61B 112.5(7)
C63B C62B H62C 109.1
C61B C62B H62C 109.1
C63B C62B H62D 109.1
C61B C62B H62D 109.1
H62C C62B H62D 107.8
C62B C63B C64B 111.8(7)
C62B C63B H63C 109.3
C64B C63B H63C 109.3
C62B C63B H63D 109.3
C64B C63B H63D 109.3
H63C C63B H63D 107.9
C63B C64B O2B 103.5(8)
C63B C64B H64C 111.1
O2B C64B H64C 111.1
C63B C64B H64D 111.1
O2B C64B H64D 111.1
H64C C64B H64D 109.0
C11B C10 C11 14.9(5)
C11B C10 C15B 117.4(8)
C11 C10 C15B 112.5(6)
C11B C10 C15 113.2(7)
C11 C10 C15 117.7(6)
C15B C10 C15 33.1(3)
C11B C10 C9 124.2(7)
C11 C10 C9 125.3(5)
C15B C10 C9 118.1(4)
C15 C10 C9 115.9(3)
C10 C11 C12 121.7(11)
C10 C11 H11 119.1
C12 C11 H11 119.1
C13 C12 C11 120.3(14)
C13 C12 H12 119.8
C11 C12 H12 119.8
C12 C13 C14 119.9(10)
C12 C13 H13 120.0
C14 C13 H13 120.0
C13 C14 C15 120.4(6)
C13 C14 H14 119.8
C15 C14 H14 119.8
C14 C15 C10 119.9(6)
C14 C15 H15 120.1
C10 C15 H15 120.1
C10 C11B C12B 120.7(15)
C10 C11B H11A 119.7
C12B C11B H11A 119.7
C13B C12B C11B 121.8(19)
C13B C12B H12A 119.1
C11B C12B H12A 119.1
C12B C13B C14B 118.7(14)
C12B C13B H13A 120.6
C14B C13B H13A 120.6
C13B C14B C15B 119.4(8)
C13B C14B H14A 120.3
C15B C14B H14A 120.3
C10 C15B C14B 121.9(8)
C10 C15B H15A 119.1
C14B C15B H15A 119.1
C23 C24 H24A 109.5
C23 C24 H24B 109.5
C23 C24 H24C 109.5
C23 C25 H25A 109.5
C23 C25 H25B 109.5
C23 C25 H25C 109.5
C23 C24B H24D 109.5
C23 C24B H24E 109.5
H24D C24B H24E 109.5
C23 C24B H24F 109.5
H24D C24B H24F 109.5
H24E C24B H24F 109.5
C23 C25B H25D 109.5
C23 C25B H25E 109.5
H25D C25B H25E 109.5
C23 C25B H25F 109.5
H25D C25B H25F 109.5
H25E C25B H25F 109.5

loop_
_geom_bond_atom_site_label_1
_geom_bond_atom_site_label_2
_geom_bond_distance
Li1 O1 1.905(4)
Li1 N4 1.945(4)
Li1 N2 2.023(4)
O1 C60 1.405(4)
O1 C57 1.428(3)
N1 C1 1.381(2)
N1 C8 1.384(2)
N1 C9 1.461(2)
N2 C16 1.278(2)
N2 C17 1.442(2)
N3 C36 1.384(2)
N3 C37 1.443(2)
N3 C29 1.466(2)
N4 C44 1.336(3)
N4 C45 1.410(3)
C1 C2 1.388(3)
C1 C29 1.522(3)
C2 C16 1.437(3)
C2 C3 1.443(3)
C3 C8 1.395(3)
C3 C4 1.399(3)
C4 C5 1.373(3)
C4 H4 0.9300
C5 C6 1.389(4)
C5 H5 0.9300
C6 C7 1.371(3)
C6 H6 0.9300
C7 C8 1.392(3)
C7 H7 0.9300
C9 C10 1.496(3)
C9 H9A 0.9700
C9 H9B 0.9700
C16 H16 0.9300
C17 C22 1.393(3)
C17 C18 1.397(3)
C18 C19 1.392(3)
C18 C23 1.517(3)
C19 C20 1.365(4)
C19 H19 0.9300
C20 C21 1.369(4)
C20 H20 0.9300
C21 C22 1.391(3)
C21 H21 0.9300
C22 C26 1.511(3)
C23 C24B 1.521(7)
C23 C24 1.533(6)
C23 C25B 1.536(7)
C23 C25 1.539(6)
C23 H23A 0.9800
C23 H23B 1.04(7)
C26 C27 1.504(4)
C26 C28 1.523(4)
C26 H26 0.9800
C27 H27A 0.9600
C27 H27B 0.9600
C27 H27C 0.9600
C28 H28A 0.9600
C28 H28B 0.9600
C28 H28C 0.9600
C29 C30 1.528(2)
C29 H29 0.9800
C30 C44 1.359(3)
C30 C31 1.449(3)
C31 C32 1.393(3)
C31 C36 1.405(3)
C32 C33 1.389(4)
C32 H32 0.9300
C33 C34 1.369(4)
C33 H33 0.9300
C34 C35 1.384(3)
C34 H34 0.9300
C35 C36 1.382(3)
C35 H35 0.9300
C37 C38 1.512(3)
C37 H37A 0.9700
C37 H37B 0.9700
C38 C43 1.372(3)
C38 C39 1.373(3)
C39 C40 1.387(3)
C39 H39 0.9300
C40 C41 1.350(4)
C40 H40 0.9300
C41 C42 1.361(4)
C41 H41 0.9300
C42 C43 1.397(4)
C42 H42 0.9300
C43 H43 0.9300
C44 H44 0.9300
C45 C46 1.406(4)
C45 C50 1.430(3)
C46 C47 1.401(3)
C46 C51 1.521(4)
C47 C48 1.384(5)
C47 H47 0.9300
C48 C49 1.360(5)
C48 H48 0.9300
C49 C50 1.394(4)
C49 H49 0.9300
C50 C54 1.512(4)
C51 C52 1.524(4)
C51 C53 1.528(4)
C51 H51 0.9800
C52 H52A 0.9600
C52 H52B 0.9600
C52 H52C 0.9600
C53 H53A 0.9600
C53 H53B 0.9600
C53 H53C 0.9600
C54 C56 1.530(4)
C54 C55 1.545(4)
C54 H54 0.9800
C55 H55A 0.9600
C55 H55B 0.9600
C55 H55C 0.9600
C56 H56A 0.9600
C56 H56B 0.9600
C56 H56C 0.9600
C57 C58 1.458(5)
C57 H57A 0.9700
C57 H57B 0.9700
C58 C59 1.446(6)
C58 H58A 0.9700
C58 H58B 0.9700
C59 C60 1.456(5)
C59 H59A 0.9700
C59 H59B 0.9700
C60 H60A 0.9700
C60 H60B 0.9700
O2 C61 1.558(7)
O2 C64 1.571(8)
C61 C62 1.288(7)
C61 H61A 0.9700
C61 H61B 0.9700
C62 C63 1.287(7)
C62 H62A 0.9700
C62 H62B 0.9700
C63 C64 1.275(7)
C63 H63A 0.9700
C63 H63B 0.9700
C64 H64A 0.9700
C64 H64B 0.9700
O2B C61B 1.566(10)
O2B C64B 1.582(10)
C61B C62B 1.287(8)
C61B H61C 0.9700
C61B H61D 0.9700
C62B C63B 1.286(8)
C62B H62C 0.9700
C62B H62D 0.9700
C63B C64B 1.297(9)
C63B H63C 0.9700
C63B H63D 0.9700
C64B H64C 0.9700
C64B H64D 0.9700
C10 C11B 1.365(11)
C10 C11 1.370(8)
C10 C15B 1.386(8)
C10 C15 1.406(6)
C11 C12 1.385(9)
C11 H11 0.9300
C12 C13 1.355(9)
C12 H12 0.9300
C13 C14 1.371(8)
C13 H13 0.9300
C14 C15 1.395(7)
C14 H14 0.9300
C15 H15 0.9300
C11B C12B 1.376(12)
C11B H11A 0.9300
C12B C13B 1.360(12)
C12B H12A 0.9300
C13B C14B 1.371(10)
C13B H13A 0.9300
C14B C15B 1.383(9)
C14B H14A 0.9300
C15B H15A 0.9300
C24 H24A 0.9600
C24 H24B 0.9600
C24 H24C 0.9600
C25 H25A 0.9600
C25 H25B 0.9600
C25 H25C 0.9600
C24B H24D 0.9600
C24B H24E 0.9600
C24B H24F 0.9600
C25B H25D 0.9600
C25B H25E 0.9600
C25B H25F 0.9600
